data_2104609
loop_
_publ_author_name
'Marsh, Richard E.'

_publ_section_title
;
 Space groups <i>P</i>1 and <i>Cc</i>: how are they doing?
;
_journal_coeditor_code BK5088
_journal_issue 6
_journal_name_full 'Acta Crystallographica Section B'
_journal_page_first 782
_journal_page_last 783
_journal_paper_doi 10.1107/S0108768109046448
_journal_volume 65
_journal_year 2009
_chemical_formula_moiety 'C62 H80 N8 Na Ni4 O16, Cl O4'
_chemical_formula_sum 'C62 H80 Cl N8 Na Ni4 O20'
_chemical_formula_weight 1550.62
_chemical_name_systematic
;
Tetrakis(mu(3)-Acetato-O,O,O')-bis(mu(2)-acetato-O,O)-bis(mu(2)-(eta-
propyliminomethyl)-4-methyl-6-((bis(pyridin-2-ylmethyl)amino)phenolato)-
bis(methanol)-tetra-nickel(ii)-sodium perchlorate.
;
_space_group_IT_number 20
_symmetry_cell_setting orthorhombic
_symmetry_space_group_name_Hall 'C 2c 2'
_symmetry_space_group_name_H-M 'C 2 2 21'
_cell_angle_alpha 90.00
_cell_angle_beta 90.00
_cell_angle_gamma 90.00
_cell_formula_units_Z 4
_cell_length_a 14.737
_cell_length_b 22.671
_cell_length_c 20.833(4)
_cell_measurement_temperature 150(2)
_cell_volume 6960.4(13)
_diffrn_radiation_type MoK\a
_diffrn_radiation_wavelength 0.71073
_exptl_crystal_colour GREEN
_exptl_crystal_density_diffrn 1.480
_exptl_crystal_description PRISM
_exptl_crystal_F_000 3232
_cod_data_source_file bk5088.cif
_cod_data_source_block BENWOH
_cod_depositor_comments
;
The following automatic conversions were performed:
'_symmetry_cell_setting' value 'ORTHORHOMBIC' changed to 'orthorhombic'
according to '/home/saulius/struct/CIF-dictionaries/cif_core.dic'
dictionary named 'cif_core.dic' version 2.4.1 from 2010-06-29.

Automatic conversion script
Id: cif_fix_enum 1527 2010-12-29 10:47:43Z saulius 

The following automatic conversions were performed:

'_symmetry_cell_setting' value 'ORTHORHOMBIC' changed to
'orthorhombic' according to
/home/saulius/struct/CIF-dictionaries/cif_core.dic dictionary named
'cif_core.dic' version 2.4.1 from 2010-06-29.

Automatic conversion script
Id: cif_fix_values 1715 2011-07-08 13:25:40Z adriana 
;
_cod_original_cell_volume 6960.4(22)
_cod_original_sg_symbol_H-M C222(1)
_cod_database_code 2104609

loop_
_symmetry_equiv_pos_site_id
_symmetry_equiv_pos_as_xyz
1 x,y,z
2 -x,-y,1/2+z
3 x,-y,-z
4 -x,y,1/2-z
5 1/2+x,1/2+y,z
6 1/2-x,1/2-y,1/2+z
7 1/2+x,1/2-y,-z
8 1/2-x,1/2+y,1/2-z

loop_
_atom_site_label
_atom_site_type_symbol
_atom_site_fract_x
_atom_site_fract_y
_atom_site_fract_z
_atom_site_occupancy
Ni1 Ni 0.80651 0.36925 0.47562 1
Ni2 Ni 0.61213 0.35607 0.38992 1
Na Na 0.80554 0.5 0.5 1
O1 O 0.7141 0.3158 0.4371 1
O2 O 0.8100 0.4362 0.4075 1
O3 O 0.6801 0.4256 0.3531 1
O4 O 0.7085 0.4208 0.5213 1
O5 O 0.5768 0.3934 0.4764 1
O6 O 0.9014 0.4225 0.5219 1
O7 O 0.9265 0.3786 0.6159 1
O8 O 0.8096 0.3136 0.5564 1
H1 H 0.8463 0.3285 0.5832 1
N1 N 0.5248 0.2845 0.4060 1
N2 N 0.4902 0.3924 0.3591 1
N3 N 0.6504 0.3031 0.3118 1
N4 N 0.9032 0.3206 0.4287 1
C1 C 0.7575 0.0662 0.4347 1
H2 H 0.8212 0.0563 0.4267 1
H3 H 0.7195 0.0491 0.4008 1
H4 H 0.7389 0.0503 0.4764 1
C2 C 0.7460 0.1338 0.4350 1
C3 C 0.6620 0.1598 0.4456 1
H5 H 0.6109 0.1352 0.4529 1
C4 C 0.6502 0.2202 0.4459 1
C5 C 0.7248 0.2577 0.4370 1
C6 C 0.8107 0.2314 0.4256 1
C7 C 0.8190 0.1706 0.4238 1
H6 H 0.8765 0.1538 0.4144 1
C8 C 0.5578 0.2465 0.4586 1
H7 H 0.5138 0.2142 0.4654 1
H8 H 0.5606 0.2700 0.4985 1
C9 C 0.4365 0.3110 0.4226 1
H9 H 0.4365 0.3222 0.4686 1
H10 H 0.3878 0.2816 0.4160 1
C10 C 0.4176 0.3644 0.3826 1
C11 C 0.3301 0.3860 0.3728 1
H11 H 0.2788 0.3652 0.3886 1
C12 C 0.3196 0.4378 0.3399 1
H12 H 0.2604 0.4530 0.3324 1
C13 C 0.3944 0.4682 0.3176 1
H13 H 0.3880 0.5050 0.2962 1
C14 C 0.4786 0.4435 0.3276 1
H14 H 0.5306 0.4634 0.3116 1
C15 C 0.5174 0.2518 0.3446 1
H15 H 0.4714 0.2710 0.3168 1
H16 H 0.4974 0.2109 0.3531 1
C16 C 0.6074 0.2510 0.3108 1
C17 C 0.6433 0.2020 0.2820 1
H17 H 0.6102 0.1660 0.2812 1
C18 C 0.7288 0.2054 0.2541 1
H18 H 0.7558 0.1718 0.2348 1
C19 C 0.7735 0.2587 0.2552 1
H19 H 0.8322 0.2624 0.2366 1
C20 C 0.7322 0.3064 0.2834 1
H20 H 0.7627 0.3433 0.2827 1
C21 C 0.8922 0.2657 0.4148 1
H21 H 0.9421 0.2458 0.3956 1
C22 C 0.9917 0.3458 0.4096 1
H22 H 1.0391 0.3151 0.4138 1
H23 H 1.0074 0.3784 0.4392 1
C23 C 0.9914 0.3686 0.3421 1
H24 H 0.9436 0.3990 0.3376 1
H25 H 0.9772 0.3360 0.3122 1
C24 C 1.0826 0.3952 0.3244 1
H26 H 1.0805 0.4098 0.2802 1
H27 H 1.1299 0.3649 0.3280 1
H28 H 1.0965 0.4278 0.3536 1
C25 C 0.7542 0.4510 0.3652 1
C26 C 0.7758 0.5046 0.3248 1
H29 H 0.7628 0.4960 0.2796 1
H30 H 0.8402 0.5146 0.3296 1
H31 H 0.7386 0.5380 0.3390 1
C27 C 0.6222 0.4176 0.5197 1
C28 C 0.5713 0.4471 0.5737 1
H32 H 0.5059 0.4418 0.5673 1
H33 H 0.5856 0.4893 0.5741 1
H34 H 0.5892 0.4294 0.6146 1
C29 C 0.9380 0.4186 0.5768 1
C30 C 1.0004 0.4694 0.5948 1
H35 H 1.0254 0.4626 0.6388 1
H36 H 0.9660 0.5064 0.5946 1
H37 H 1.0501 0.4719 0.5637 1
C31 C 0.7293 0.2998 0.5906 1
H38 H 0.7440 0.2734 0.6264 1
H39 H 0.6861 0.2804 0.5618 1
H40 H 0.7023 0.3363 0.6074 1
Cl1 Cl 0.5 0.35114 0.75 1
O9 O 0.5732 0.3859 0.7648 1
O10 O 0.4785 0.3147 0.8022 1

loop_
_geom_angle_atom_site_label_1
_geom_angle_atom_site_label_2
_geom_angle_atom_site_label_3
_geom_angle
_geom_angle_site_symmetry_1
_geom_angle_site_symmetry_2
_geom_angle_site_symmetry_3
_geom_angle_publ_flag
O1 Ni1 O2 100.73 . . . yes
O1 Ni1 O4 92.93 . . . yes
O1 Ni1 O6 176.12 . . . yes
O1 Ni1 O8 88.41 . . . yes
O1 Ni1 N4 87.47 . . . yes
O2 Ni1 O4 85.39 . . . yes
O2 Ni1 O6 82.89 . . . yes
O2 Ni1 O8 169.59 . . . yes
O2 Ni1 N4 92.87 . . . yes
O4 Ni1 O6 85.93 . . . yes
O4 Ni1 O8 89.20 . . . yes
O4 Ni1 N4 178.26 . . . yes
O6 Ni1 O8 87.87 . . . yes
O6 Ni1 N4 93.78 . . . yes
O8 Ni1 N4 92.51 . . . yes
O1 Ni2 O3 99.74 . . . yes
O1 Ni2 O5 87.02 . . . yes
O1 Ni2 N1 91.67 . . . yes
O1 Ni2 N2 167.25 . . . yes
O1 Ni2 N3 85.33 . . . yes
O3 Ni2 O5 97.88 . . . yes
O3 Ni2 N1 165.66 . . . yes
O3 Ni2 N2 90.12 . . . yes
O3 Ni2 N3 91.08 . . . yes
O5 Ni2 N1 91.32 . . . yes
O5 Ni2 N2 83.61 . . . yes
O5 Ni2 N3 169.09 . . . yes
N1 Ni2 N2 79.95 . . . yes
N1 Ni2 N3 81.15 . . . yes
N2 Ni2 N3 102.68 . . . yes
O9 Cl1 O10 110.00 . . . yes
O9 Cl1 O9 109.83 . . 4_656 yes
O9 Cl1 O10 109.59 . . 4_656 yes
O9 Cl1 O10 109.59 4_656 . . yes
O10 Cl1 O10 107.79 . . 4_656 yes
O9 Cl1 O10 110.00 4_656 . 4_656 yes
O2 Na O4 109.01 3_566 . . yes
O4 Na O4 104.58 . . 3_566 yes
O4 Na O6 179.44 . . 3_566 yes
O2 Na O6 106.44 3_566 . . yes
O4 Na O6 179.44 3_566 . . yes
O6 Na O6 104.22 . . 3_566 yes
O2 Na O4 73.00 3_566 . 3_566 yes
O2 Na O6 71.55 3_566 . 3_566 yes
O4 Na O6 75.60 3_566 . 3_566 yes
O2 Na O4 73.00 . . . yes
O2 Na O6 71.55 . . . yes
O2 Na O2 176.87 . . 3_566 yes
O2 Na O4 109.01 . . 3_566 yes
O2 Na O6 106.44 . . 3_566 yes
O4 Na O6 75.60 . . . yes
Ni1 O1 Ni2 115.53 . . . yes
Ni1 O1 C5 121.56 . . . yes
Ni2 O1 C5 122.54 . . . yes
Na O2 C25 112.60 . . . yes
Ni1 O2 C25 131.33 . . . yes
Ni1 O2 Na 83.78 . . . yes
Ni2 O3 C25 135.30 . . . yes
Ni1 O4 C27 130.30 . . . yes
Ni1 O4 Na 85.42 . . . yes
Na O4 C27 130.48 . . . yes
Ni2 O5 C27 132.61 . . . yes
Ni1 O6 Na 86.48 . . . yes
Ni1 O6 C29 131.50 . . . yes
Na O6 C29 119.58 . . . yes
Ni1 O8 C31 121.12 . . . yes
Ni1 O8 H1 108.00 . . . no
C31 O8 H1 107.00 . . . no
C8 N1 C9 110.76 . . . yes
Ni2 N1 C8 111.58 . . . yes
Ni2 N1 C15 107.10 . . . yes
C9 N1 C15 109.95 . . . yes
Ni2 N1 C9 105.29 . . . yes
C8 N1 C15 111.89 . . . yes
C10 N2 C14 119.14 . . . yes
Ni2 N2 C14 127.10 . . . yes
Ni2 N2 C10 112.99 . . . yes
C16 N3 C20 117.77 . . . yes
Ni2 N3 C16 112.89 . . . yes
Ni2 N3 C20 123.36 . . . yes
C21 N4 C22 115.08 . . . yes
Ni1 N4 C21 122.66 . . . yes
Ni1 N4 C22 122.25 . . . yes
C3 C2 C7 117.69 . . . no
C1 C2 C3 121.36 . . . no
C1 C2 C7 120.93 . . . no
C2 C3 C4 122.28 . . . no
C3 C4 C8 120.41 . . . no
C3 C4 C5 120.14 . . . no
C5 C4 C8 119.40 . . . no
C4 C5 C6 117.82 . . . no
O1 C5 C4 120.57 . . . yes
O1 C5 C6 121.56 . . . yes
C5 C6 C21 122.69 . . . no
C7 C6 C21 117.20 . . . no
C5 C6 C7 120.11 . . . no
C2 C7 C6 121.87 . . . no
N1 C8 C4 113.42 . . . yes
N1 C9 C10 111.31 . . . yes
C9 C10 C11 122.55 . . . no
N2 C10 C11 121.31 . . . yes
N2 C10 C9 116.06 . . . yes
C10 C11 C12 118.64 . . . no
C11 C12 C13 120.44 . . . no
C12 C13 C14 117.74 . . . no
N2 C14 C13 122.66 . . . yes
N1 C15 C16 110.22 . . . yes
N3 C16 C17 122.62 . . . yes
C15 C16 C17 123.82 . . . no
N3 C16 C15 113.55 . . . yes
C16 C17 C18 119.26 . . . no
C17 C18 C19 118.40 . . . no
C18 C19 C20 119.11 . . . no
N3 C20 C19 122.80 . . . yes
N4 C21 C6 126.03 . . . yes
N4 C22 C23 112.54 . . . yes
C22 C23 C24 111.24 . . . no
O3 C25 C26 116.00 . . . yes
O2 C25 O3 126.01 . . . yes
O2 C25 C26 117.98 . . . yes
O5 C27 C28 117.82 . . . yes
O4 C27 O5 125.32 . . . yes
O4 C27 C28 116.84 . . . yes
O7 C29 C30 118.56 . . . yes
O6 C29 C30 115.27 . . . yes
O6 C29 O7 126.16 . . . yes

loop_
_geom_bond_atom_site_label_1
_geom_bond_atom_site_label_2
_geom_bond_distance
_geom_bond_site_symmetry_1
_geom_bond_site_symmetry_2
_geom_bond_publ_flag
Ni1 O1 1.9917 . . yes
Ni1 O2 2.0786 . . yes
Ni1 O4 2.0875 . . yes
Ni1 O6 2.0839 . . yes
Ni1 O8 2.1038 . . yes
Ni1 N4 2.0500 . . yes
Ni2 O1 2.0144 . . yes
Ni2 O3 2.0190 . . yes
Ni2 O5 2.0575 . . yes
Ni2 N1 2.0979 . . yes
Ni2 N2 2.0783 . . yes
Ni2 N3 2.0997 . . yes
Cl1 O10 1.4020 . . yes
Cl1 O9 1.3710 . 4_656 yes
Cl1 O9 1.3710 . . yes
Cl1 O10 1.4020 . 4_656 yes
Na O2 2.4104 . . yes
Na O4 2.3379 . . yes
Na O6 2.3002 . . yes
Na O2 2.4104 . 3_566 yes
Na O4 2.3379 . 3_566 yes
Na O6 2.3002 . 3_566 yes
O1 C5 1.3266 . . yes
O2 C25 1.2511 . . yes
O3 C25 1.2600 . . yes
O4 C27 1.2743 . . yes
O5 C27 1.2499 . . yes
O6 C29 1.2676 . . yes
O7 C29 1.2307 . . yes
O8 C31 1.4163 . . yes
O8 H1 0.8500 . . no
N1 C9 1.4744 . . yes
N1 C8 1.4763 . . yes
N1 C15 1.4825 . . yes
N2 C14 1.3424 . . yes
N2 C10 1.3369 . . yes
N3 C20 1.3449 . . yes
N3 C16 1.3406 . . yes
N4 C22 1.4784 . . yes
N4 C21 1.2881 . . yes
C1 C2 1.5419 . . no
C2 C7 1.3812 . . no
C2 C3 1.3888 . . no
C3 C4 1.3803 . . no
C4 C8 1.5099 . . no
C4 C5 1.4021 . . no
C5 C6 1.4193 . . no
C6 C21 1.4484 . . no
C6 C7 1.3843 . . no
C9 C10 1.4959 . . no
C10 C11 1.3944 . . no
C11 C12 1.3685 . . no
C12 C13 1.3806 . . no
C13 C14 1.3772 . . no
C15 C16 1.5018 . . no
C16 C17 1.3689 . . no
C17 C18 1.3898 . . no
C18 C19 1.3764 . . no
C19 C20 1.3730 . . no
C22 C23 1.4982 . . no
C23 C24 1.5186 . . no
C25 C26 1.5121 . . no
C27 C28 1.5085 . . no
C29 C30 1.5207 . . no
C1 H2 0.9800 . . no
C1 H3 0.9800 . . no
C1 H4 0.9800 . . no
C3 H5 0.9500 . . no
C7 H6 0.9500 . . no
C8 H8 0.9900 . . no
C8 H7 0.9900 . . no
C9 H9 0.9900 . . no
C9 H10 0.9900 . . no
C11 H11 0.9500 . . no
C12 H12 0.9500 . . no
C13 H13 0.9500 . . no
C14 H14 0.9500 . . no
C15 H16 0.9900 . . no
C15 H15 0.9900 . . no
C17 H17 0.9500 . . no
C18 H18 0.9500 . . no
C19 H19 0.9500 . . no
C20 H20 0.9500 . . no
C21 H21 0.9500 . . no
C22 H23 0.9900 . . no
C22 H22 0.9900 . . no
C23 H24 0.9900 . . no
C23 H25 0.9900 . . no
C24 H28 0.9800 . . no
C24 H26 0.9800 . . no
C24 H27 0.9800 . . no
C26 H30 0.9800 . . no
C26 H31 0.9800 . . no
C26 H29 0.9800 . . no
C28 H32 0.9800 . . no
C28 H33 0.9800 . . no
C28 H34 0.9800 . . no
C30 H35 1.0000 . . no
C30 H36 0.9800 . . no
C30 H37 0.9800 . . no
C31 H39 0.9800 . . no
C31 H40 0.9800 . . no
C31 H38 0.9800 . . no
